data_4022381
loop_
_publ_author_name
'Henry J. Shine'
'Bingjun Zhao'
'Ding-Quan Qian'
'John N. Marx'
'Ilse Y. Guzm\'an-Jim\'enez'
'John H. Thurston'
'T. Ould-Ely'
'Kenton H. Whitmire'

_publ_contact_author
;
Henry J. Shine
Department of Chemistry and Biochemistry
Texas Tech University
Lubbock, Texas 79409
;
_publ_contact_author_email henry.shine@ttu.edu
_publ_contact_author_fax '806 742 1289'
_publ_contact_author_phone '806 742 3067'
_publ_section_title
;
 Adducts of Phenoxathiin and Thianthrene Cation Radicals
 with Alkenes and Cycloalkenes
;
_journal_name_full 'Journal of Organic Chemistry'
_journal_page_first 8910
_journal_page_last 8917
_journal_paper_doi 10.1021/jo030173h
_journal_volume 68
_journal_year 2003
_chemical_formula_sum 'C31 H28 Cl2 O10 S2'
_chemical_formula_weight 695.55
_chemical_name_systematic
;
  ?
;
_space_group_IT_number 14
_symmetry_cell_setting monoclinic
_symmetry_space_group_name_Hall '-P 2yn'
_symmetry_space_group_name_H-M 'P 1 21/n 1'
_atom_sites_solution_hydrogens geom
_atom_sites_solution_primary direct
_atom_sites_solution_secondary difmap
_audit_creation_method SHELXL-97
_cell_angle_alpha 90.00
_cell_angle_beta 108.00(3)
_cell_angle_gamma 90.00
_cell_formula_units_Z 4
_cell_length_a 14.198(3)
_cell_length_b 13.998(3)
_cell_length_c 15.977(3)
_cell_measurement_reflns_used 5643
_cell_measurement_temperature 293(2)
_cell_measurement_theta_max 46.500
_cell_measurement_theta_min 4.202
_cell_volume 3019.9(10)
_computing_cell_refinement 'SHELXTL 5.10 (Bruker AXS,1997)'
_computing_data_collection 'SHELXTL 5.10 (Bruker AXS,1997)'
_computing_data_reduction 'SHELXTL 5.10 (Bruker AXS,1997)'
_computing_molecular_graphics 'SHELXTL 5.10 (Bruker AXS,1997)'
_computing_publication_material 'SHELXTL 5.10 (Bruker AXS,1997)'
_computing_structure_refinement 'SHELXL-97 (Sheldrick, 1997)'
_computing_structure_solution 'SHELXS-97 (Sheldrick, 1990)'
_diffrn_ambient_temperature 293(2)
_diffrn_measured_fraction_theta_full 0.923
_diffrn_measured_fraction_theta_max 0.923
_diffrn_measurement_device_type 'Bruker AXS'
_diffrn_measurement_method 2theta\omega
_diffrn_radiation_monochromator graphite
_diffrn_radiation_source 'normal-focus sealed tube'
_diffrn_radiation_type MoK\a
_diffrn_radiation_wavelength 0.71073
_diffrn_reflns_av_R_equivalents 0.0330
_diffrn_reflns_av_sigmaI/netI 0.0392
_diffrn_reflns_limit_h_max 15
_diffrn_reflns_limit_h_min -15
_diffrn_reflns_limit_k_max 15
_diffrn_reflns_limit_k_min -9
_diffrn_reflns_limit_l_max 17
_diffrn_reflns_limit_l_min -5
_diffrn_reflns_number 7357
_diffrn_reflns_theta_full 23.30
_diffrn_reflns_theta_max 23.30
_diffrn_reflns_theta_min 1.98
_exptl_absorpt_coefficient_mu 0.413
_exptl_absorpt_correction_T_max 1.000000
_exptl_absorpt_correction_T_min 0.611334
_exptl_absorpt_correction_type none
_exptl_absorpt_process_details SADABS
_exptl_crystal_colour colorless
_exptl_crystal_density_diffrn 1.530
_exptl_crystal_density_method 'not measured'
_exptl_crystal_description prism
_exptl_crystal_F_000 1440
_exptl_crystal_size_max 0.48
_exptl_crystal_size_mid 0.42
_exptl_crystal_size_min 0.31
_refine_diff_density_max 1.100
_refine_diff_density_min -0.761
_refine_diff_density_rms 0.096
_refine_ls_extinction_method none
_refine_ls_goodness_of_fit_ref 1.090
_refine_ls_hydrogen_treatment 'riding model'
_refine_ls_matrix_type full
_refine_ls_number_parameters 366
_refine_ls_number_reflns 4022
_refine_ls_number_restraints 0
_refine_ls_restrained_S_all 1.090
_refine_ls_R_factor_all 0.0915
_refine_ls_R_factor_gt 0.0766
_refine_ls_shift/su_max 0.000
_refine_ls_shift/su_mean 0.000
_refine_ls_structure_factor_coef Fsqd
_refine_ls_weighting_details 'calc w=1/[\s^2^(Fo^2^)+(0.1475P)^2^+4.9295P] where P=(Fo^2^+2Fc^2^)/3'
_refine_ls_weighting_scheme calc
_refine_ls_wR_factor_gt 0.2275
_refine_ls_wR_factor_ref 0.2449
_reflns_number_gt 3053
_reflns_number_total 4022
_reflns_threshold_expression >2sigma(I)
_cod_data_source_file jo030173h_03.cif
_cod_data_source_block "'1,2-bis(5-phenoxathiiniumyl)cyclopentane(ClO4)2_qpo2'"
_cod_depositor_comments
;
The following automatic conversions were performed:
'_symmetry_cell_setting' value 'Monoclinic' changed to 'monoclinic'
according to '/home/saulius/struct/CIF-dictionaries/cif_core.dic'
dictionary named 'cif_core.dic' version 2.4.1 from 2010-06-29.

Automatic conversion script
Id: cif_fix_enum 1527 2010-12-29 10:47:43Z saulius 
;
_cod_original_sg_symbol_H-M 'P 21/n'
_cod_database_code 4022381

loop_
_symmetry_equiv_pos_as_xyz
'x, y, z'
'-x+1/2, y+1/2, -z+1/2'
'-x, -y, -z'
'x-1/2, -y-1/2, z-1/2'

loop_
_atom_site_label
_atom_site_type_symbol
_atom_site_fract_x
_atom_site_fract_y
_atom_site_fract_z
_atom_site_U_iso_or_equiv
_atom_site_adp_type
_atom_site_occupancy
_atom_site_symmetry_multiplicity
_atom_site_calc_flag
_atom_site_refinement_flags
S1 S 0.15289(10) 0.83612(9) 0.03610(9) 0.0364(4) Uani 1 1 d .
O1 O 0.0795(3) 0.6587(3) 0.1052(3) 0.0521(11) Uani 1 1 d .
C1 C 0.0652(4) 0.8321(4) 0.0930(4) 0.0379(13) Uani 1 1 d .
C2 C 0.0215(4) 0.9158(4) 0.1080(4) 0.0484(15) Uani 1 1 d .
H2A H 0.0379 0.9739 0.0878 0.058 Uiso 1 1 calc R
C3 C -0.0465(5) 0.9119(5) 0.1531(5) 0.0591(18) Uani 1 1 d .
H3A H -0.0755 0.9678 0.1650 0.071 Uiso 1 1 calc R
C4 C -0.0718(5) 0.8246(6) 0.1810(5) 0.0623(19) Uani 1 1 d .
H4A H -0.1180 0.8228 0.2115 0.075 Uiso 1 1 calc R
C5 C -0.0309(5) 0.7417(5) 0.1651(5) 0.0549(17) Uani 1 1 d .
H5A H -0.0493 0.6837 0.1839 0.066 Uiso 1 1 calc R
C6 C 0.0395(4) 0.7444(4) 0.1199(4) 0.0439(14) Uani 1 1 d .
C7 C 0.1066(4) 0.6481(4) 0.0308(4) 0.0409(13) Uani 1 1 d .
C8 C 0.1057(4) 0.5555(4) -0.0009(5) 0.0537(17) Uani 1 1 d .
H8A H 0.0919 0.5039 0.0300 0.064 Uiso 1 1 calc R
C9 C 0.1258(5) 0.5415(5) -0.0792(5) 0.0618(19) Uani 1 1 d .
H9A H 0.1241 0.4800 -0.1017 0.074 Uiso 1 1 calc R
C10 C 0.1481(4) 0.6167(5) -0.1244(4) 0.0575(18) Uani 1 1 d .
H10A H 0.1604 0.6056 -0.1775 0.069 Uiso 1 1 calc R
C11 C 0.1528(4) 0.7090(5) -0.0925(4) 0.0480(15) Uani 1 1 d .
H11A H 0.1677 0.7601 -0.1234 0.058 Uiso 1 1 calc R
C12 C 0.1346(4) 0.7231(4) -0.0130(4) 0.0374(13) Uani 1 1 d .
S2 S 0.45990(10) 0.74858(9) 0.13199(9) 0.0382(4) Uani 1 1 d .
O2 O 0.4119(3) 0.6734(3) -0.0523(3) 0.0506(11) Uani 1 1 d .
C13 C 0.4128(4) 0.6339(4) 0.0954(4) 0.0417(14) Uani 1 1 d .
C14 C 0.3960(5) 0.5685(5) 0.1544(5) 0.0572(17) Uani 1 1 d .
H14A H 0.4083 0.5846 0.2133 0.069 Uiso 1 1 calc R
C15 C 0.3610(5) 0.4799(5) 0.1242(6) 0.070(2) Uani 1 1 d .
H15A H 0.3494 0.4351 0.1629 0.083 Uiso 1 1 calc R
C16 C 0.3428(5) 0.4566(5) 0.0363(6) 0.070(2) Uani 1 1 d .
H16A H 0.3173 0.3967 0.0163 0.084 Uiso 1 1 calc R
C17 C 0.3617(5) 0.5199(4) -0.0214(5) 0.0578(17) Uani 1 1 d .
H17A H 0.3517 0.5029 -0.0798 0.069 Uiso 1 1 calc R
C18 C 0.3960(4) 0.6099(4) 0.0085(4) 0.0427(14) Uani 1 1 d .
C19 C 0.4957(4) 0.7314(4) -0.0240(4) 0.0448(15) Uani 1 1 d .
C20 C 0.5441(5) 0.7530(5) -0.0847(5) 0.0566(17) Uani 1 1 d .
H20A H 0.5182 0.7329 -0.1428 0.068 Uiso 1 1 calc R
C21 C 0.6293(5) 0.8036(5) -0.0590(6) 0.066(2) Uani 1 1 d .
H21A H 0.6614 0.8188 -0.0999 0.080 Uiso 1 1 calc R
C22 C 0.6690(5) 0.8329(5) 0.0265(6) 0.067(2) Uani 1 1 d .
H22A H 0.7293 0.8649 0.0435 0.080 Uiso 1 1 calc R
C23 C 0.6206(4) 0.8153(4) 0.0880(5) 0.0527(16) Uani 1 1 d .
H23A H 0.6465 0.8364 0.1458 0.063 Uiso 1 1 calc R
C24 C 0.5318(4) 0.7650(4) 0.0606(4) 0.0414(14) Uani 1 1 d .
C25 C 0.2739(4) 0.8197(4) 0.1251(4) 0.0346(12) Uani 1 1 d .
H25A H 0.2766 0.7548 0.1486 0.041 Uiso 1 1 calc R
C26 C 0.3525(4) 0.8294(3) 0.0778(4) 0.0352(12) Uani 1 1 d .
H26A H 0.3224 0.8053 0.0179 0.042 Uiso 1 1 calc R
C27 C 0.3883(4) 0.9300(4) 0.0692(4) 0.0446(14) Uani 1 1 d .
H27A H 0.3310 0.9716 0.0508 0.054 Uiso 1 1 calc R
H27B H 0.4186 0.9300 0.0224 0.054 Uiso 1 1 calc R
C28 C 0.4624(5) 0.9734(4) 0.1516(5) 0.0555(17) Uani 1 1 d .
H28A H 0.5159 0.9280 0.1741 0.067 Uiso 1 1 calc R
H28B H 0.4907 1.0301 0.1339 0.067 Uiso 1 1 calc R
C29 C 0.4234(5) 1.0005(4) 0.2260(5) 0.0598(18) Uani 1 1 d .
H29A H 0.3752 1.0514 0.2061 0.072 Uiso 1 1 calc R
H29B H 0.4776 1.0255 0.2741 0.072 Uiso 1 1 calc R
C30 C 0.3752(5) 0.9186(5) 0.2604(4) 0.0576(17) Uani 1 1 d .
H30A H 0.4186 0.8635 0.2704 0.069 Uiso 1 1 calc R
H30B H 0.3676 0.9370 0.3166 0.069 Uiso 1 1 calc R
C31 C 0.2746(4) 0.8908(4) 0.1980(4) 0.0485(15) Uani 1 1 d .
H31A H 0.2413 0.9485 0.1706 0.058 Uiso 1 1 calc R
H31B H 0.2358 0.8639 0.2326 0.058 Uiso 1 1 calc R
Cl1 Cl 0.14070(12) 0.17782(12) 0.12246(11) 0.0567(5) Uani 1 1 d .
O11 O 0.0461(4) 0.1590(4) 0.1337(4) 0.0844(16) Uiso 1 1 d .
O12 O 0.1354(5) 0.2633(4) 0.0742(4) 0.0907(17) Uiso 1 1 d .
O13 O 0.2153(5) 0.1833(4) 0.2062(4) 0.0947(18) Uiso 1 1 d .
O14 O 0.1642(4) 0.0999(3) 0.0748(4) 0.0702(13) Uiso 1 1 d .
Cl2 Cl 0.25018(12) 0.91089(12) -0.22443(11) 0.0563(5) Uani 1 1 d .
O21 O 0.1553(6) 0.8747(5) -0.2601(5) 0.116(2) Uiso 1 1 d .
O22 O 0.2845(8) 0.8957(7) -0.1330(8) 0.170(4) Uiso 1 1 d .
O23 O 0.2454(6) 1.0139(6) -0.2322(6) 0.132(3) Uiso 1 1 d .
O24 O 0.3114(7) 0.8919(7) -0.2721(7) 0.159(3) Uiso 1 1 d .

loop_
_atom_site_aniso_label
_atom_site_aniso_U_11
_atom_site_aniso_U_22
_atom_site_aniso_U_33
_atom_site_aniso_U_23
_atom_site_aniso_U_13
_atom_site_aniso_U_12
S1 0.0323(8) 0.0391(8) 0.0358(8) 0.0030(6) 0.0075(7) 0.0001(6)
O1 0.068(3) 0.043(2) 0.054(3) 0.0081(19) 0.031(3) 0.005(2)
C1 0.031(3) 0.046(3) 0.034(3) 0.000(2) 0.005(3) 0.003(2)
C2 0.040(3) 0.051(3) 0.048(4) -0.005(3) 0.005(3) 0.006(3)
C3 0.046(4) 0.073(5) 0.054(4) -0.012(3) 0.010(3) 0.018(3)
C4 0.048(4) 0.093(5) 0.052(4) 0.002(4) 0.025(4) 0.011(4)
C5 0.048(4) 0.071(4) 0.051(4) 0.011(3) 0.022(3) 0.000(3)
C6 0.041(3) 0.056(4) 0.038(3) 0.003(3) 0.016(3) 0.005(3)
C7 0.032(3) 0.045(3) 0.044(4) 0.001(3) 0.010(3) 0.000(2)
C8 0.039(3) 0.045(3) 0.074(5) -0.008(3) 0.012(3) -0.004(3)
C9 0.045(4) 0.059(4) 0.074(5) -0.024(4) 0.007(4) 0.000(3)
C10 0.039(3) 0.089(5) 0.038(4) -0.017(4) 0.002(3) 0.010(3)
C11 0.035(3) 0.073(4) 0.033(3) -0.002(3) 0.006(3) 0.002(3)
C12 0.026(3) 0.043(3) 0.040(3) -0.005(3) 0.006(3) -0.001(2)
S2 0.0332(8) 0.0426(8) 0.0355(9) -0.0004(6) 0.0056(7) 0.0043(6)
O2 0.052(2) 0.061(3) 0.032(2) 0.0015(19) 0.002(2) -0.003(2)
C13 0.037(3) 0.038(3) 0.049(4) 0.006(3) 0.012(3) 0.006(2)
C14 0.058(4) 0.055(4) 0.062(5) 0.017(3) 0.024(4) 0.014(3)
C15 0.065(5) 0.048(4) 0.093(7) 0.020(4) 0.021(5) 0.000(3)
C16 0.048(4) 0.041(4) 0.106(7) 0.004(4) 0.002(4) 0.005(3)
C17 0.045(4) 0.051(4) 0.066(5) -0.011(3) 0.001(4) 0.008(3)
C18 0.036(3) 0.042(3) 0.047(4) -0.002(3) 0.008(3) 0.005(2)
C19 0.040(3) 0.044(3) 0.050(4) 0.006(3) 0.014(3) 0.008(3)
C20 0.059(4) 0.064(4) 0.050(4) 0.012(3) 0.020(4) 0.016(3)
C21 0.057(4) 0.072(5) 0.081(6) 0.030(4) 0.036(5) 0.017(4)
C22 0.036(3) 0.062(4) 0.101(7) 0.024(4) 0.017(4) 0.004(3)
C23 0.033(3) 0.054(4) 0.065(5) 0.002(3) 0.007(3) -0.001(3)
C24 0.035(3) 0.042(3) 0.046(4) 0.001(3) 0.010(3) 0.004(2)
C25 0.029(3) 0.036(3) 0.036(3) 0.001(2) 0.005(3) -0.001(2)
C26 0.034(3) 0.036(3) 0.033(3) -0.001(2) 0.006(3) 0.001(2)
C27 0.040(3) 0.041(3) 0.050(4) 0.005(3) 0.009(3) -0.001(2)
C28 0.047(4) 0.035(3) 0.072(5) -0.001(3) 0.002(4) -0.005(3)
C29 0.055(4) 0.047(4) 0.058(4) -0.016(3) -0.010(4) 0.004(3)
C30 0.060(4) 0.059(4) 0.045(4) -0.013(3) 0.002(3) 0.004(3)
C31 0.046(3) 0.056(4) 0.042(4) -0.011(3) 0.012(3) 0.002(3)
Cl1 0.0506(9) 0.0716(11) 0.0482(10) 0.0046(8) 0.0155(8) 0.0081(7)
Cl2 0.0514(9) 0.0698(11) 0.0491(10) 0.0063(8) 0.0174(8) -0.0038(8)

loop_
_atom_type_symbol
_atom_type_description
_atom_type_scat_dispersion_real
_atom_type_scat_dispersion_imag
_atom_type_scat_source
C C 0.0033 0.0016 'International Tables Vol C Tables 4.2.6.8 and 6.1.1.4'
H H 0.0000 0.0000 'International Tables Vol C Tables 4.2.6.8 and 6.1.1.4'
O O 0.0106 0.0060 'International Tables Vol C Tables 4.2.6.8 and 6.1.1.4'
S S 0.1246 0.1234 'International Tables Vol C Tables 4.2.6.8 and 6.1.1.4'
Cl Cl 0.1484 0.1585 'International Tables Vol C Tables 4.2.6.8 and 6.1.1.4'

loop_
_geom_angle_atom_site_label_1
_geom_angle_atom_site_label_2
_geom_angle_atom_site_label_3
_geom_angle
C12 S1 C1 99.9(2)
C12 S1 C25 101.8(2)
C1 S1 C25 103.5(3)
C7 O1 C6 119.0(4)
C2 C1 C6 121.5(5)
C2 C1 S1 119.4(4)
C6 C1 S1 119.1(4)
C3 C2 C1 118.9(6)
C2 C3 C4 119.8(6)
C5 C4 C3 121.7(6)
C4 C5 C6 119.2(6)
O1 C6 C1 123.8(5)
O1 C6 C5 117.4(5)
C1 C6 C5 118.8(5)
O1 C7 C12 124.0(5)
O1 C7 C8 116.5(5)
C12 C7 C8 119.6(6)
C9 C8 C7 118.8(6)
C10 C9 C8 121.0(6)
C9 C10 C11 121.2(6)
C10 C11 C12 118.0(6)
C11 C12 C7 121.2(5)
C11 C12 S1 119.8(5)
C7 C12 S1 119.0(4)
C24 S2 C13 98.1(3)
C24 S2 C26 99.9(2)
C13 S2 C26 103.0(2)
C18 O2 C19 117.0(5)
C18 C13 C14 120.8(6)
C18 C13 S2 119.0(4)
C14 C13 S2 120.1(5)
C15 C14 C13 118.7(7)
C14 C15 C16 120.3(7)
C17 C16 C15 121.2(7)
C16 C17 C18 118.7(7)
C13 C18 C17 120.3(6)
C13 C18 O2 122.4(5)
C17 C18 O2 117.3(6)
C24 C19 C20 120.0(6)
C24 C19 O2 122.6(5)
C20 C19 O2 117.3(6)
C21 C20 C19 119.5(7)
C20 C21 C22 121.0(7)
C21 C22 C23 120.8(6)
C22 C23 C24 117.8(7)
C19 C24 C23 120.7(6)
C19 C24 S2 118.5(4)
C23 C24 S2 120.7(5)
C31 C25 C26 118.9(4)
C31 C25 S1 106.7(4)
C26 C25 S1 104.5(4)
C27 C26 C25 116.3(4)
C27 C26 S2 110.7(4)
C25 C26 S2 109.2(4)
C26 C27 C28 116.7(5)
C29 C28 C27 117.0(5)
C28 C29 C30 114.3(5)
C31 C30 C29 113.1(6)
C30 C31 C25 116.8(5)
O12 Cl1 O14 109.8(3)
O12 Cl1 O13 111.4(4)
O14 Cl1 O13 108.2(3)
O12 Cl1 O11 109.3(3)
O14 Cl1 O11 108.0(3)
O13 Cl1 O11 110.2(4)
O24 Cl2 O21 114.2(5)
O24 Cl2 O22 118.7(6)
O21 Cl2 O22 110.7(5)
O24 Cl2 O23 99.8(5)
O21 Cl2 O23 108.4(5)
O22 Cl2 O23 103.5(6)

loop_
_geom_bond_atom_site_label_1
_geom_bond_atom_site_label_2
_geom_bond_distance
S1 C12 1.749(5)
S1 C1 1.755(5)
S1 C25 1.875(6)
O1 C7 1.367(7)
O1 C6 1.378(7)
C1 C2 1.381(8)
C1 C6 1.386(8)
C2 C3 1.373(9)
C3 C4 1.385(10)
C4 C5 1.357(9)
C5 C6 1.401(8)
C7 C12 1.388(8)
C7 C8 1.391(8)
C8 C9 1.380(10)
C9 C10 1.368(10)
C10 C11 1.382(9)
C11 C12 1.386(8)
S2 C24 1.766(6)
S2 C13 1.768(6)
S2 C26 1.882(5)
O2 C18 1.386(7)
O2 C19 1.396(7)
C13 C18 1.376(8)
C13 C14 1.386(8)
C14 C15 1.367(10)
C15 C16 1.386(12)
C16 C17 1.365(10)
C17 C18 1.381(8)
C19 C24 1.372(9)
C19 C20 1.385(9)
C20 C21 1.350(10)
C21 C22 1.369(11)
C22 C23 1.384(10)
C23 C24 1.391(8)
C25 C31 1.529(8)
C25 C26 1.535(7)
C26 C27 1.518(7)
C27 C28 1.534(9)
C28 C29 1.508(9)
C29 C30 1.523(9)
C30 C31 1.518(9)
Cl1 O12 1.413(6)
Cl1 O14 1.427(5)
Cl1 O13 1.428(7)
Cl1 O11 1.433(6)
Cl2 O24 1.347(10)
Cl2 O21 1.386(8)
Cl2 O22 1.405(12)
Cl2 O23 1.447(8)
